data_7244738
loop_
_publ_author_name
'Ueda, Masafumi'
'Mazaki, Yasuhiro'

_publ_section_title
;
 Synthesis and crystal structure of a sulphur-bridged molecular hoop
 consisting of 5,7,12,14-tetrathiapentacene
;
_journal_issue 18
_journal_name_full 'RSC Advances'
_journal_page_first 10870
_journal_page_last 10874
_journal_paper_doi 10.1039/D2RA00489E
_journal_volume 12
_journal_year 2022
_chemical_formula_moiety 'C12 H16 Cl2 O2 S2'
_chemical_formula_sum 'C12 H16 Cl2 O2 S2'
_chemical_formula_weight 327.26
_chemical_name_systematic 3-butyl-2,4-dichloro-1,5-bis(methylsulfinyl)benzene
_space_group_crystal_system triclinic
_space_group_IT_number 2
_space_group_name_Hall '-P 1'
_space_group_name_H-M_alt 'P -1'
_atom_sites_solution_hydrogens geom
_atom_sites_solution_primary dual
_audit_creation_date 2021-04-08
_audit_creation_method
;
Olex2 1.3
(compiled 2020.11.12 svn.r5f609507 for OlexSys, GUI svn.r6272)
;
_audit_update_record
;
2022-01-12 deposited with the CCDC.	2022-03-28 downloaded from the CCDC.
;
_cell_angle_alpha 79.588(4)
_cell_angle_beta 76.006(4)
_cell_angle_gamma 88.447(4)
_cell_formula_units_Z 4
_cell_length_a 9.4018(4)
_cell_length_b 9.7068(5)
_cell_length_c 16.7103(9)
_cell_measurement_reflns_used 6707
_cell_measurement_temperature 120.15
_cell_measurement_theta_max 70.9610
_cell_measurement_theta_min 2.7580
_cell_volume 1455.16(13)
_computing_cell_refinement 'CrysAlisPro 1.171.40.84a (Rigaku OD, 2020)'
_computing_data_collection 'CrysAlisPro 1.171.40.84a (Rigaku OD, 2020)'
_computing_data_reduction 'CrysAlisPro 1.171.40.84a (Rigaku OD, 2020)'
_computing_molecular_graphics 'Olex2 1.3 (Dolomanov et al., 2009)'
_computing_publication_material 'Olex2 1.3 (Dolomanov et al., 2009)'
_computing_structure_refinement 'SHELXL 2018/3 (Sheldrick, 2015)'
_computing_structure_solution 'SHELXT 2018/2 (Sheldrick, 2018)'
_diffrn_ambient_temperature 120.15
_diffrn_detector 'Hybrid Pixel Array Detector'
_diffrn_detector_area_resol_mean 10.0000
_diffrn_detector_type HyPix
_diffrn_measured_fraction_theta_full 0.997
_diffrn_measured_fraction_theta_max 0.966
_diffrn_measurement_details
;
List of Runs (angles in degrees, time in seconds):

  # Type    Start    End  Width  t~exp~   \w     \q     \k     \f   Frames
#--------------------------------------------------------------------------
  1  \w    -24.00   1.00   0.50    0.05    --    0.00 -78.00 112.00   50
  2  \w     17.00  76.00   0.50    0.22    --   55.92 -78.00 112.00  118
  3  \w     66.00 102.00   0.50    0.22    --  111.84 -78.00 112.00   72
  4  \w     61.00 108.00   0.50    0.22    --  111.84-111.00  90.00   94
  5  \w     40.00 103.00   0.50    0.22    --  111.84 -91.00  90.00  126
  6  \w     36.00 110.00   0.50    0.22    --   55.92-125.00   0.00  148
  7  \w     83.00 108.00   0.50    0.22    --  111.84-111.00 -30.00   50
  8  \w     63.00 104.00   0.50    0.22    --  111.84-111.00-120.00   82
  9  \w     52.00 108.00   0.50    0.22    --  111.84-111.00-150.00  112
 10  \w     27.00  57.00   0.50    0.22    --  111.84 -50.00-180.00   60
 11  \w     30.00  56.00   0.50    0.22    --  111.84 -50.00-120.00   52
 12  \w     25.00  50.00   0.50    0.22    --  111.84-111.00 -30.00   50
 13  \w     24.00 102.00   0.50    0.22    --  111.84-111.00   0.00  156
 14  \w     30.00  56.00   0.50    0.22    --  111.84 -50.00 150.00   52
 15  \w     31.00  57.00   0.50    0.22    --  111.84 -50.00  90.00   52
 16  \w     28.00  55.00   0.50    0.22    --  111.84-111.00  90.00   54
 17  \w     15.00 102.00   0.50    0.22    --  111.84 -91.00   0.00  174
 18  \w    -11.00  35.00   0.50    0.05    --    0.00  78.00-122.00   92
 19  \w    -33.00  25.00   0.50    0.22    --   55.92 -15.00   0.00  116
 20  \w    -16.00  28.00   0.50    0.22    --   55.92 -30.00 -90.00   88
 21  \w     31.00  57.00   0.50    0.05    --    0.00 -99.00 -60.00   52
 22  \w      4.00  29.00   0.50    0.05    --    0.00 -99.00 -60.00   50
 23  \w    -24.00   2.00   0.50    0.22    --  -55.92  15.00 -90.00   52
 24  \w    -48.00   4.00   0.50    0.22    --  -55.92  78.00-122.00  104
 25  \w    -24.00   2.00   0.50    0.22    --  -55.92  15.00-180.00   52
 26  \w    -56.00 -23.00   0.50    0.22    -- -106.00  50.00-120.00   66
 27  \w    -74.00 -23.00   0.50    0.22    -- -106.00  63.00 -60.00  102
 28  \w    -15.00  26.00   0.50    0.22    --  -55.92  15.00  30.00   82
 29  \w     -5.00  26.00   0.50    0.22    --  -55.92  45.00  30.00   62
 30  \w    -24.00  14.00   0.50    0.22    --  -55.92  15.00   0.00   76
 31  \w    -56.00 -24.00   0.50    0.22    -- -106.00  50.00  60.00   64
 32  \w    -65.00 -24.00   0.50    0.22    -- -106.00   0.00 120.00   82
 33  \w    -67.00 -40.00   0.50    0.22    -- -106.00  63.00  60.00   54
 34  \w    -81.00 -26.00   0.50    0.22    --  -55.92 125.00   0.00  110
 35  \w    -70.00 -40.00   0.50    0.05    --    0.00 178.00 -60.00   60
 36  \w    -86.00 -36.00   0.50    0.22    --  -55.92 125.00 -30.00  100
 37  \w    -91.00 -66.00   0.50    0.22    -- -106.00  78.00-122.00   50
 38  \w   -106.00 -27.00   0.50    0.22    -- -106.00 -12.00  30.00  158
 39  \w   -110.00 -84.00   0.50    0.22    -- -106.00   0.00 120.00   52
 40  \w   -114.00 -11.00   0.50    0.22    --  -55.92 -78.00 112.00  206
 41  \w    -91.00 -55.00   0.50    0.05    --    0.00 -78.00 112.00   72
 42  \w    -41.00  11.00   0.50    0.22    --   55.92 -15.00 150.00  104
 43  \w     73.00 176.00   0.50    0.22    --  111.84  63.00 150.00  206
 44  \w    111.00 136.00   0.50    0.22    --  111.84 178.00  30.00   50
 45  \w    148.00 177.00   0.50    0.22    --  111.84  78.00-122.00   58
 46  \w     64.00 135.00   0.50    0.22    --  111.84  78.00-122.00  142
 47  \w      8.00 134.00   0.50    0.22    --   55.92  78.00-122.00  252
 48  \w   -119.00 -92.00   0.50    0.22    -- -106.00-111.00-180.00   54
 49  \w   -176.00-138.00   0.50    0.22    -- -106.00-111.00-180.00   76
 50  \w   -177.00 -83.00   0.50    0.22    -- -106.00 -50.00  30.00  188
 51  \w   -135.00 -68.00   0.50    0.22    -- -106.00 -78.00 112.00  134
 52  \w   -164.00-139.00   0.50    0.22    -- -106.00 -78.00 112.00   50
 53  \w   -171.00-116.00   0.50    0.22    -- -106.00   0.00 120.00  110
 54  \w   -165.00-140.00   0.50    0.22    -- -106.00 -12.00  30.00   50
 55  \w   -119.00 -42.00   0.50    0.22    -- -106.00 178.00 -30.00  154
;
_diffrn_measurement_device 'four-circle diffractometer'
_diffrn_measurement_device_type 'XtaLAB Synergy, Dualflex, HyPix'
_diffrn_measurement_method '\w scans'
_diffrn_orient_matrix_type 'CrysAlisPro convention (1999,Acta A55,543-557)'
_diffrn_orient_matrix_UB_11 0.0552578000
_diffrn_orient_matrix_UB_12 -0.0249589000
_diffrn_orient_matrix_UB_13 0.0809567000
_diffrn_orient_matrix_UB_21 0.0190770000
_diffrn_orient_matrix_UB_22 0.1592742000
_diffrn_orient_matrix_UB_23 -0.0073357000
_diffrn_orient_matrix_UB_31 -0.1584561000
_diffrn_orient_matrix_UB_32 0.0074798000
_diffrn_orient_matrix_UB_33 0.0521569000
_diffrn_radiation_monochromator mirror
_diffrn_radiation_probe x-ray
_diffrn_radiation_type 'Cu K\a'
_diffrn_radiation_wavelength 1.54184
_diffrn_reflns_av_R_equivalents 0.0568
_diffrn_reflns_av_unetI/netI 0.0599
_diffrn_reflns_Laue_measured_fraction_full 0.997
_diffrn_reflns_Laue_measured_fraction_max 0.966
_diffrn_reflns_limit_h_max 11
_diffrn_reflns_limit_h_min -11
_diffrn_reflns_limit_k_max 11
_diffrn_reflns_limit_k_min -11
_diffrn_reflns_limit_l_max 20
_diffrn_reflns_limit_l_min -19
_diffrn_reflns_number 13636
_diffrn_reflns_point_group_measured_fraction_full 0.997
_diffrn_reflns_point_group_measured_fraction_max 0.966
_diffrn_reflns_theta_full 67.684
_diffrn_reflns_theta_max 71.108
_diffrn_reflns_theta_min 2.770
_diffrn_source 'micro-focus sealed X-ray tube'
_diffrn_source_type 'PhotonJet (Cu) X-ray Source'
_exptl_absorpt_coefficient_mu 6.629
_exptl_absorpt_correction_T_max 1.00000
_exptl_absorpt_correction_T_min 0.35959
_exptl_absorpt_correction_type multi-scan
_exptl_absorpt_process_details
;
CrysAlisPro 1.171.40.84a (Rigaku Oxford Diffraction, 2020)
Empirical absorption correction using spherical harmonics,
implemented in SCALE3 ABSPACK scaling algorithm.
;
_exptl_crystal_colour colourless
_exptl_crystal_colour_primary colourless
_exptl_crystal_density_diffrn 1.494
_exptl_crystal_description block
_exptl_crystal_F_000 680
_exptl_crystal_size_max 0.386
_exptl_crystal_size_mid 0.135
_exptl_crystal_size_min 0.07
_refine_diff_density_max 0.479
_refine_diff_density_min -0.636
_refine_diff_density_rms 0.098
_refine_ls_extinction_method none
_refine_ls_goodness_of_fit_ref 1.088
_refine_ls_hydrogen_treatment constr
_refine_ls_matrix_type full
_refine_ls_number_parameters 331
_refine_ls_number_reflns 5453
_refine_ls_number_restraints 0
_refine_ls_restrained_S_all 1.088
_refine_ls_R_factor_all 0.0487
_refine_ls_R_factor_gt 0.0466
_refine_ls_shift/su_max 0.001
_refine_ls_shift/su_mean 0.000
_refine_ls_structure_factor_coef Fsqd
_refine_ls_weighting_details 'w=1/[\s^2^(Fo^2^)+(0.0641P)^2^+0.5507P] where P=(Fo^2^+2Fc^2^)/3'
_refine_ls_weighting_scheme calc
_refine_ls_wR_factor_gt 0.1213
_refine_ls_wR_factor_ref 0.1237
_reflns_Friedel_coverage 0.000
_reflns_number_gt 5164
_reflns_number_total 5453
_reflns_threshold_expression 'I > 2\s(I)'
_cod_data_source_file d2ra00489e2.cif
_cod_data_source_block exp_1080
_cod_depositor_comments
;

2024-09-02
Z value and formula fixed to values more according to usual
chemical conventions.                 miguel
;
_cod_original_formula_sum 'C24 H32 Cl4 O4 S4'
_cod_original_formula_weight 654.53
_cod_original_formula_moiety '2(C12 H16 Cl2 O2 S2)'
_cod_original_formula_units_Z 2
_cod_database_code 7244738
_shelx_shelxl_version_number 2018/3
_chemical_oxdiff_formula C12H16O2S2Cl2
_shelx_space_group_comment
;
The symmetry employed for this shelxl refinement is uniquely defined
by the following loop, which should always be used as a source of
symmetry information in preference to the above space-group names.
They are only intended as comments.
;
_shelx_estimated_absorpt_t_max 0.654
_shelx_estimated_absorpt_t_min 0.184
_reflns_odcompleteness_completeness 99.90
_reflns_odcompleteness_iscentric 1
_reflns_odcompleteness_theta 66.97
_olex2_refinement_description
;
1. Fixed Uiso
 At 1.2 times of:
  All C(H) groups, All C(H,H) groups
 At 1.5 times of:
  All C(H,H,H) groups
2.a Secondary CH2 refined with riding coordinates:
 C8B(H8BA,H8BB), C7B(H7BA,H7BB), C9B(H9BA,H9BB), C7A(H7AA,H7AB), C8A(H8AA,
 H8AB), C9A(H9AA,H9AB)
2.b Aromatic/amide H refined with riding coordinates:
 C6A(H6A), C6B(H6B)
2.c Idealised Me refined as rotating group:
 C12B(H12A,H12B,H12C), C12A(H12D,H12E,H12F), C11B(H11A,H11B,H11C), C10B(H10A,
 H10B,H10C), C10A(H10D,H10E,H10F), C11A(H11D,H11E,H11F)
;
_olex2_submission_original_sample_id 3-butyl-2,4-dichloro-1,5-bis(methylsulfinyl)benzene
_olex2_submission_special_instructions 'No special instructions were received'
_oxdiff_exptl_absorpt_empirical_details
;
Empirical correction (ABSPACK) includes:
- Absorption correction using spherical harmonics
- Frame scaling
;
_oxdiff_exptl_absorpt_empirical_full_max 2.438
_oxdiff_exptl_absorpt_empirical_full_min 0.529

loop_
_space_group_symop_operation_xyz
'x, y, z'
'-x, -y, -z'

loop_
_atom_site_label
_atom_site_type_symbol
_atom_site_fract_x
_atom_site_fract_y
_atom_site_fract_z
_atom_site_U_iso_or_equiv
_atom_site_adp_type
_atom_site_occupancy
_atom_site_site_symmetry_order
_atom_site_calc_flag
_atom_site_refinement_flags_posn
_atom_site_refinement_flags_adp
_atom_site_refinement_flags_occupancy
_atom_site_disorder_assembly
_atom_site_disorder_group
Cl2B Cl 0.50221(7) 0.79002(6) 0.71672(4) 0.02321(16) Uani 1 1 d . . . . .
S2A S 1.24687(6) 0.54480(6) 0.88189(4) 0.01902(15) Uani 1 1 d . . . . .
S2B S 0.48367(6) 0.98211(6) 0.85452(4) 0.01886(15) Uani 1 1 d . . . . .
Cl2A Cl 1.39056(7) 0.37630(7) 0.73478(4) 0.02492(16) Uani 1 1 d . . . . .
S1B S -0.08517(6) 1.08997(6) 0.85159(4) 0.02010(15) Uani 1 1 d . . . . .
Cl1A Cl 0.86448(7) 0.36468(7) 0.65512(4) 0.02724(16) Uani 1 1 d . . . . .
S1A S 0.72658(7) 0.54409(6) 0.79592(4) 0.02038(15) Uani 1 1 d . . . . .
Cl1B Cl -0.05702(7) 0.92184(7) 0.70165(4) 0.02790(17) Uani 1 1 d . . . . .
O2B O 0.4437(2) 1.10343(19) 0.89895(12) 0.0255(4) Uani 1 1 d . . . . .
O1B O -0.0462(2) 1.18081(19) 0.90630(12) 0.0264(4) Uani 1 1 d . . . . .
O1A O 0.7133(2) 0.6473(2) 0.85325(12) 0.0265(4) Uani 1 1 d . . . . .
O2A O 1.1532(2) 0.64771(19) 0.92592(12) 0.0261(4) Uani 1 1 d . . . . .
C5A C 1.1451(3) 0.4940(2) 0.81255(14) 0.0164(5) Uani 1 1 d . . . . .
C6A C 1.0011(3) 0.5339(2) 0.82437(15) 0.0178(5) Uani 1 1 d . . . . .
H6A H 0.960345 0.588870 0.865717 0.021 Uiso 1 1 calc R U . . .
C2A C 0.9770(3) 0.4143(2) 0.71425(15) 0.0184(5) Uani 1 1 d . . . . .
C6B C 0.2028(3) 1.0268(2) 0.83767(14) 0.0170(5) Uani 1 1 d . . . . .
H6B H 0.196475 1.083632 0.879064 0.020 Uiso 1 1 calc R U . . .
C3B C 0.2231(3) 0.8625(2) 0.71163(14) 0.0182(5) Uani 1 1 d . . . . .
C4B C 0.3404(3) 0.8778(2) 0.74745(15) 0.0176(5) Uani 1 1 d . . . . .
C1B C 0.0839(3) 1.0100(2) 0.80588(15) 0.0178(5) Uani 1 1 d . . . . .
C1A C 0.9161(3) 0.4930(2) 0.77523(15) 0.0175(5) Uani 1 1 d . . . . .
C5B C 0.3324(3) 0.9598(2) 0.80866(14) 0.0176(5) Uani 1 1 d . . . . .
C3A C 1.1235(3) 0.3735(2) 0.69942(15) 0.0187(5) Uani 1 1 d . . . . .
C4A C 1.2056(3) 0.4175(3) 0.75004(15) 0.0177(5) Uani 1 1 d . . . . .
C8B C 0.2929(3) 0.8680(3) 0.55545(15) 0.0216(5) Uani 1 1 d . . . . .
H8BA H 0.224240 0.945338 0.546901 0.026 Uiso 1 1 calc R U . . .
H8BB H 0.389206 0.909960 0.552456 0.026 Uiso 1 1 calc R U . . .
C12B C 0.4436(3) 0.8275(3) 0.93430(16) 0.0212(5) Uani 1 1 d . . . . .
H12A H 0.499555 0.831111 0.976358 0.032 Uiso 1 1 calc R U . . .
H12B H 0.470944 0.744270 0.908787 0.032 Uiso 1 1 calc R U . . .
H12C H 0.338550 0.822829 0.961216 0.032 Uiso 1 1 calc R U . . .
C7B C 0.2358(3) 0.7786(3) 0.64281(15) 0.0206(5) Uani 1 1 d . . . . .
H7BA H 0.138362 0.738316 0.646308 0.025 Uiso 1 1 calc R U . . .
H7BB H 0.303195 0.699998 0.650950 0.025 Uiso 1 1 calc R U . . .
C9B C 0.3091(3) 0.7830(3) 0.48561(16) 0.0231(5) Uani 1 1 d . . . . .
H9BA H 0.375317 0.703906 0.495122 0.028 Uiso 1 1 calc R U . . .
H9BB H 0.212142 0.743380 0.487529 0.028 Uiso 1 1 calc R U . . .
C12A C 1.2209(3) 0.3794(3) 0.95287(15) 0.0219(5) Uani 1 1 d . . . . .
H12D H 1.260397 0.385949 1.001246 0.033 Uiso 1 1 calc R U . . .
H12E H 1.272125 0.306337 0.924033 0.033 Uiso 1 1 calc R U . . .
H12F H 1.115986 0.355901 0.972006 0.033 Uiso 1 1 calc R U . . .
C2B C 0.0953(3) 0.9318(3) 0.74234(15) 0.0182(5) Uani 1 1 d . . . . .
C7A C 1.1880(3) 0.2914(3) 0.63146(15) 0.0217(5) Uani 1 1 d . . . . .
H7AA H 1.111524 0.228859 0.625166 0.026 Uiso 1 1 calc R U . . .
H7AB H 1.267589 0.232191 0.647543 0.026 Uiso 1 1 calc R U . . .
C8A C 1.2494(3) 0.3890(3) 0.54741(16) 0.0247(6) Uani 1 1 d . . . . .
H8AA H 1.174221 0.458612 0.536614 0.030 Uiso 1 1 calc R U . . .
H8AB H 1.335744 0.440758 0.551745 0.030 Uiso 1 1 calc R U . . .
C11B C -0.1632(3) 0.9313(3) 0.91979(17) 0.0254(5) Uani 1 1 d . . . . .
H11A H -0.096024 0.892757 0.954461 0.038 Uiso 1 1 calc R U . . .
H11B H -0.179024 0.862967 0.886082 0.038 Uiso 1 1 calc R U . . .
H11C H -0.257109 0.951699 0.956016 0.038 Uiso 1 1 calc R U . . .
C10B C 0.3699(3) 0.8705(3) 0.39928(16) 0.0289(6) Uani 1 1 d . . . . .
H10A H 0.375588 0.812326 0.356413 0.043 Uiso 1 1 calc R U . . .
H10B H 0.468098 0.905955 0.396074 0.043 Uiso 1 1 calc R U . . .
H10C H 0.305238 0.949440 0.389740 0.043 Uiso 1 1 calc R U . . .
C9A C 1.2942(3) 0.3130(3) 0.47343(17) 0.0276(6) Uani 1 1 d . . . . .
H9AA H 1.359789 0.235401 0.487140 0.033 Uiso 1 1 calc R U . . .
H9AB H 1.350380 0.378775 0.424285 0.033 Uiso 1 1 calc R U . . .
C10A C 1.1641(3) 0.2536(3) 0.45018(18) 0.0324(6) Uani 1 1 d . . . . .
H10D H 1.199522 0.207574 0.401641 0.049 Uiso 1 1 calc R U . . .
H10E H 1.098787 0.329793 0.436251 0.049 Uiso 1 1 calc R U . . .
H10F H 1.110293 0.185202 0.497721 0.049 Uiso 1 1 calc R U . . .
C11A C 0.6552(3) 0.3810(3) 0.8619(2) 0.0309(6) Uani 1 1 d . . . . .
H11D H 0.706097 0.358414 0.907196 0.046 Uiso 1 1 calc R U . . .
H11E H 0.670497 0.306251 0.828488 0.046 Uiso 1 1 calc R U . . .
H11F H 0.550044 0.389559 0.885862 0.046 Uiso 1 1 calc R U . . .

loop_
_atom_site_aniso_label
_atom_site_aniso_U_11
_atom_site_aniso_U_22
_atom_site_aniso_U_33
_atom_site_aniso_U_23
_atom_site_aniso_U_13
_atom_site_aniso_U_12
Cl2B 0.0263(3) 0.0256(3) 0.0176(3) -0.0062(2) -0.0038(2) 0.0061(2)
S2A 0.0222(3) 0.0209(3) 0.0162(3) -0.0067(2) -0.0058(2) -0.0045(2)
S2B 0.0200(3) 0.0225(3) 0.0157(3) -0.0036(2) -0.0068(2) -0.0038(2)
Cl2A 0.0230(3) 0.0307(3) 0.0230(3) -0.0106(3) -0.0055(2) 0.0047(2)
S1B 0.0226(3) 0.0185(3) 0.0208(3) -0.0058(2) -0.0069(2) 0.0023(2)
Cl1A 0.0358(3) 0.0298(3) 0.0247(3) -0.0132(3) -0.0176(3) 0.0021(3)
S1A 0.0232(3) 0.0202(3) 0.0211(3) -0.0061(2) -0.0106(2) 0.0045(2)
Cl1B 0.0291(3) 0.0357(4) 0.0258(3) -0.0106(3) -0.0160(3) -0.0015(3)
O2B 0.0339(10) 0.0216(9) 0.0266(10) -0.0070(8) -0.0155(8) -0.0049(8)
O1B 0.0315(10) 0.0215(9) 0.0293(10) -0.0142(8) -0.0066(8) 0.0019(8)
O1A 0.0272(9) 0.0271(10) 0.0294(10) -0.0136(8) -0.0097(8) 0.0071(8)
O2A 0.0322(10) 0.0232(9) 0.0289(10) -0.0155(8) -0.0107(8) -0.0004(8)
C5A 0.0226(11) 0.0164(11) 0.0114(10) -0.0034(9) -0.0055(9) -0.0027(9)
C6A 0.0272(12) 0.0138(11) 0.0126(11) -0.0046(9) -0.0032(9) -0.0014(9)
C2A 0.0279(12) 0.0167(11) 0.0135(11) -0.0016(9) -0.0113(9) -0.0030(10)
C6B 0.0247(12) 0.0154(11) 0.0119(11) -0.0043(9) -0.0044(9) -0.0026(9)
C3B 0.0282(12) 0.0149(11) 0.0114(11) -0.0008(9) -0.0052(9) -0.0029(10)
C4B 0.0215(11) 0.0158(11) 0.0140(11) -0.0014(9) -0.0022(9) 0.0006(9)
C1B 0.0232(11) 0.0155(11) 0.0147(11) -0.0012(9) -0.0055(9) -0.0014(9)
C1A 0.0230(11) 0.0134(11) 0.0161(11) -0.0010(9) -0.0061(9) 0.0001(9)
C5B 0.0236(12) 0.0170(11) 0.0122(11) -0.0013(9) -0.0051(9) -0.0030(9)
C3A 0.0293(13) 0.0140(11) 0.0136(11) -0.0055(9) -0.0043(10) -0.0015(10)
C4A 0.0214(11) 0.0165(11) 0.0144(11) -0.0013(9) -0.0036(9) -0.0008(9)
C8B 0.0337(13) 0.0184(12) 0.0138(12) -0.0042(9) -0.0064(10) -0.0027(10)
C12B 0.0257(12) 0.0212(12) 0.0185(12) -0.0020(10) -0.0099(10) -0.0005(10)
C7B 0.0319(13) 0.0184(12) 0.0132(11) -0.0056(9) -0.0066(10) -0.0024(10)
C9B 0.0326(13) 0.0213(12) 0.0181(12) -0.0087(10) -0.0066(10) -0.0046(11)
C12A 0.0272(12) 0.0248(13) 0.0157(12) -0.0047(10) -0.0082(10) 0.0010(10)
C2B 0.0236(12) 0.0173(11) 0.0157(11) -0.0025(9) -0.0084(9) -0.0040(9)
C7A 0.0327(13) 0.0187(12) 0.0155(12) -0.0075(10) -0.0060(10) 0.0021(10)
C8A 0.0353(14) 0.0226(13) 0.0169(12) -0.0077(10) -0.0043(10) -0.0023(11)
C11B 0.0256(12) 0.0257(13) 0.0244(13) -0.0051(11) -0.0038(10) -0.0069(10)
C10B 0.0392(15) 0.0328(15) 0.0151(12) -0.0072(11) -0.0048(11) -0.0043(12)
C9A 0.0333(14) 0.0351(15) 0.0169(12) -0.0111(11) -0.0063(11) 0.0008(12)
C10A 0.0438(16) 0.0365(16) 0.0248(14) -0.0158(12) -0.0158(12) 0.0033(13)
C11A 0.0227(13) 0.0255(14) 0.0409(17) 0.0016(12) -0.0065(12) -0.0013(11)

loop_
_atom_type_symbol
_atom_type_description
_atom_type_scat_dispersion_real
_atom_type_scat_dispersion_imag
_atom_type_scat_source
C C 0.0181 0.0091 'International Tables Vol C Tables 4.2.6.8 and 6.1.1.4'
H H 0.0000 0.0000 'International Tables Vol C Tables 4.2.6.8 and 6.1.1.4'
Cl Cl 0.3639 0.7018 'International Tables Vol C Tables 4.2.6.8 and 6.1.1.4'
O O 0.0492 0.0322 'International Tables Vol C Tables 4.2.6.8 and 6.1.1.4'
S S 0.3331 0.5567 'International Tables Vol C Tables 4.2.6.8 and 6.1.1.4'

loop_
_geom_angle_atom_site_label_1
_geom_angle_atom_site_label_2
_geom_angle_atom_site_label_3
_geom_angle
_geom_angle_site_symmetry_1
_geom_angle_site_symmetry_3
_geom_angle_publ_flag
O2A S2A C5A 105.37(11) . . ?
O2A S2A C12A 106.91(12) . . ?
C12A S2A C5A 94.95(11) . . ?
O2B S2B C5B 105.26(11) . . ?
O2B S2B C12B 105.95(11) . . ?
C12B S2B C5B 95.90(11) . . ?
O1B S1B C1B 105.84(11) . . ?
O1B S1B C11B 106.31(12) . . ?
C11B S1B C1B 94.69(12) . . ?
O1A S1A C1A 105.66(11) . . ?
O1A S1A C11A 105.64(13) . . ?
C11A S1A C1A 95.80(12) . . ?
C6A C5A S2A 116.74(18) . . ?
C6A C5A C4A 120.1(2) . . ?
C4A C5A S2A 123.12(19) . . ?
C5A C6A H6A 120.4 . . ?
C5A C6A C1A 119.2(2) . . ?
C1A C6A H6A 120.4 . . ?
C1A C2A Cl1A 117.92(19) . . ?
C1A C2A C3A 122.5(2) . . ?
C3A C2A Cl1A 119.57(19) . . ?
C1B C6B H6B 120.4 . . ?
C1B C6B C5B 119.3(2) . . ?
C5B C6B H6B 120.4 . . ?
C4B C3B C7B 121.8(2) . . ?
C2B C3B C4B 116.0(2) . . ?
C2B C3B C7B 122.2(2) . . ?
C3B C4B Cl2B 119.68(19) . . ?
C5B C4B Cl2B 117.84(19) . . ?
C5B C4B C3B 122.5(2) . . ?
C6B C1B S1B 117.02(18) . . ?
C6B C1B C2B 120.4(2) . . ?
C2B C1B S1B 122.60(19) . . ?
C6A C1A S1A 117.10(18) . . ?
C6A C1A C2A 120.0(2) . . ?
C2A C1A S1A 122.89(19) . . ?
C6B C5B S2B 117.36(18) . . ?
C6B C5B C4B 119.7(2) . . ?
C4B C5B S2B 122.94(19) . . ?
C2A C3A C4A 115.7(2) . . ?
C2A C3A C7A 121.5(2) . . ?
C4A C3A C7A 122.8(2) . . ?
C5A C4A Cl2A 118.22(19) . . ?
C5A C4A C3A 122.4(2) . . ?
C3A C4A Cl2A 119.35(19) . . ?
H8BA C8B H8BB 107.9 . . ?
C7B C8B H8BA 109.1 . . ?
C7B C8B H8BB 109.1 . . ?
C9B C8B H8BA 109.1 . . ?
C9B C8B H8BB 109.1 . . ?
C9B C8B C7B 112.4(2) . . ?
S2B C12B H12A 109.5 . . ?
S2B C12B H12B 109.5 . . ?
S2B C12B H12C 109.5 . . ?
H12A C12B H12B 109.5 . . ?
H12A C12B H12C 109.5 . . ?
H12B C12B H12C 109.5 . . ?
C3B C7B C8B 112.1(2) . . ?
C3B C7B H7BA 109.2 . . ?
C3B C7B H7BB 109.2 . . ?
C8B C7B H7BA 109.2 . . ?
C8B C7B H7BB 109.2 . . ?
H7BA C7B H7BB 107.9 . . ?
C8B C9B H9BA 109.1 . . ?
C8B C9B H9BB 109.1 . . ?
H9BA C9B H9BB 107.9 . . ?
C10B C9B C8B 112.4(2) . . ?
C10B C9B H9BA 109.1 . . ?
C10B C9B H9BB 109.1 . . ?
S2A C12A H12D 109.5 . . ?
S2A C12A H12E 109.5 . . ?
S2A C12A H12F 109.5 . . ?
H12D C12A H12E 109.5 . . ?
H12D C12A H12F 109.5 . . ?
H12E C12A H12F 109.5 . . ?
C3B C2B Cl1B 120.02(19) . . ?
C3B C2B C1B 122.1(2) . . ?
C1B C2B Cl1B 117.86(19) . . ?
C3A C7A H7AA 109.4 . . ?
C3A C7A H7AB 109.4 . . ?
C3A C7A C8A 111.2(2) . . ?
H7AA C7A H7AB 108.0 . . ?
C8A C7A H7AA 109.4 . . ?
C8A C7A H7AB 109.4 . . ?
C7A C8A H8AA 108.8 . . ?
C7A C8A H8AB 108.8 . . ?
H8AA C8A H8AB 107.7 . . ?
C9A C8A C7A 113.7(2) . . ?
C9A C8A H8AA 108.8 . . ?
C9A C8A H8AB 108.8 . . ?
S1B C11B H11A 109.5 . . ?
S1B C11B H11B 109.5 . . ?
S1B C11B H11C 109.5 . . ?
H11A C11B H11B 109.5 . . ?
H11A C11B H11C 109.5 . . ?
H11B C11B H11C 109.5 . . ?
C9B C10B H10A 109.5 . . ?
C9B C10B H10B 109.5 . . ?
C9B C10B H10C 109.5 . . ?
H10A C10B H10B 109.5 . . ?
H10A C10B H10C 109.5 . . ?
H10B C10B H10C 109.5 . . ?
C8A C9A H9AA 108.9 . . ?
C8A C9A H9AB 108.9 . . ?
C8A C9A C10A 113.2(2) . . ?
H9AA C9A H9AB 107.7 . . ?
C10A C9A H9AA 108.9 . . ?
C10A C9A H9AB 108.9 . . ?
C9A C10A H10D 109.5 . . ?
C9A C10A H10E 109.5 . . ?
C9A C10A H10F 109.5 . . ?
H10D C10A H10E 109.5 . . ?
H10D C10A H10F 109.5 . . ?
H10E C10A H10F 109.5 . . ?
S1A C11A H11D 109.5 . . ?
S1A C11A H11E 109.5 . . ?
S1A C11A H11F 109.5 . . ?
H11D C11A H11E 109.5 . . ?
H11D C11A H11F 109.5 . . ?
H11E C11A H11F 109.5 . . ?

loop_
_geom_bond_atom_site_label_1
_geom_bond_atom_site_label_2
_geom_bond_distance
_geom_bond_site_symmetry_2
_geom_bond_publ_flag
Cl2B C4B 1.736(2) . ?
S2A O2A 1.4899(18) . ?
S2A C5A 1.808(2) . ?
S2A C12A 1.799(3) . ?
S2B O2B 1.4955(19) . ?
S2B C5B 1.806(3) . ?
S2B C12B 1.799(3) . ?
Cl2A C4A 1.742(2) . ?
S1B O1B 1.4896(19) . ?
S1B C1B 1.809(2) . ?
S1B C11B 1.798(3) . ?
Cl1A C2A 1.741(2) . ?
S1A O1A 1.4900(19) . ?
S1A C1A 1.804(2) . ?
S1A C11A 1.800(3) . ?
Cl1B C2B 1.739(3) . ?
C5A C6A 1.375(4) . ?
C5A C4A 1.392(3) . ?
C6A H6A 0.9500 . ?
C6A C1A 1.387(4) . ?
C2A C1A 1.388(3) . ?
C2A C3A 1.398(4) . ?
C6B H6B 0.9500 . ?
C6B C1B 1.374(4) . ?
C6B C5B 1.388(3) . ?
C3B C4B 1.399(4) . ?
C3B C7B 1.506(3) . ?
C3B C2B 1.394(4) . ?
C4B C5B 1.393(3) . ?
C1B C2B 1.396(3) . ?
C3A C4A 1.399(3) . ?
C3A C7A 1.503(3) . ?
C8B H8BA 0.9900 . ?
C8B H8BB 0.9900 . ?
C8B C7B 1.536(3) . ?
C8B C9B 1.523(3) . ?
C12B H12A 0.9800 . ?
C12B H12B 0.9800 . ?
C12B H12C 0.9800 . ?
C7B H7BA 0.9900 . ?
C7B H7BB 0.9900 . ?
C9B H9BA 0.9900 . ?
C9B H9BB 0.9900 . ?
C9B C10B 1.521(4) . ?
C12A H12D 0.9800 . ?
C12A H12E 0.9800 . ?
C12A H12F 0.9800 . ?
C7A H7AA 0.9900 . ?
C7A H7AB 0.9900 . ?
C7A C8A 1.536(3) . ?
C8A H8AA 0.9900 . ?
C8A H8AB 0.9900 . ?
C8A C9A 1.520(3) . ?
C11B H11A 0.9800 . ?
C11B H11B 0.9800 . ?
C11B H11C 0.9800 . ?
C10B H10A 0.9800 . ?
C10B H10B 0.9800 . ?
C10B H10C 0.9800 . ?
C9A H9AA 0.9900 . ?
C9A H9AB 0.9900 . ?
C9A C10A 1.527(4) . ?
C10A H10D 0.9800 . ?
C10A H10E 0.9800 . ?
C10A H10F 0.9800 . ?
C11A H11D 0.9800 . ?
C11A H11E 0.9800 . ?
C11A H11F 0.9800 . ?

loop_
_geom_torsion_atom_site_label_1
_geom_torsion_atom_site_label_2
_geom_torsion_atom_site_label_3
_geom_torsion_atom_site_label_4
_geom_torsion
_geom_torsion_site_symmetry_1
_geom_torsion_site_symmetry_2
_geom_torsion_site_symmetry_3
_geom_torsion_site_symmetry_4
_geom_torsion_publ_flag
Cl2B C4B C5B S2B 1.8(3) . . . . ?
Cl2B C4B C5B C6B -177.19(18) . . . . ?
S2A C5A C6A C1A -177.41(18) . . . . ?
S2A C5A C4A Cl2A -3.3(3) . . . . ?
S2A C5A C4A C3A 176.97(19) . . . . ?
S1B C1B C2B Cl1B 4.3(3) . . . . ?
S1B C1B C2B C3B -175.43(18) . . . . ?
Cl1A C2A C1A S1A 0.5(3) . . . . ?
Cl1A C2A C1A C6A 179.45(18) . . . . ?
Cl1A C2A C3A C4A -179.77(18) . . . . ?
Cl1A C2A C3A C7A 2.0(3) . . . . ?
O2B S2B C5B C6B -15.2(2) . . . . ?
O2B S2B C5B C4B 165.8(2) . . . . ?
O1B S1B C1B C6B 9.9(2) . . . . ?
O1B S1B C1B C2B -171.4(2) . . . . ?
O1A S1A C1A C6A 11.2(2) . . . . ?
O1A S1A C1A C2A -169.8(2) . . . . ?
O2A S2A C5A C6A -11.8(2) . . . . ?
O2A S2A C5A C4A 168.7(2) . . . . ?
C5A C6A C1A S1A 178.16(18) . . . . ?
C5A C6A C1A C2A -0.8(4) . . . . ?
C6A C5A C4A Cl2A 177.25(18) . . . . ?
C6A C5A C4A C3A -2.5(4) . . . . ?
C2A C3A C4A Cl2A -178.28(17) . . . . ?
C2A C3A C4A C5A 1.5(4) . . . . ?
C2A C3A C7A C8A 88.2(3) . . . . ?
C6B C1B C2B Cl1B -177.01(18) . . . . ?
C6B C1B C2B C3B 3.2(4) . . . . ?
C3B C4B C5B S2B -179.23(18) . . . . ?
C3B C4B C5B C6B 1.8(4) . . . . ?
C4B C3B C7B C8B -88.5(3) . . . . ?
C4B C3B C2B Cl1B 179.31(17) . . . . ?
C4B C3B C2B C1B -0.9(4) . . . . ?
C1B C6B C5B S2B -178.51(18) . . . . ?
C1B C6B C5B C4B 0.5(3) . . . . ?
C1A C2A C3A C4A -0.2(4) . . . . ?
C1A C2A C3A C7A -178.4(2) . . . . ?
C5B C6B C1B S1B 175.77(17) . . . . ?
C5B C6B C1B C2B -3.0(4) . . . . ?
C3A C2A C1A S1A -179.08(19) . . . . ?
C3A C2A C1A C6A -0.2(4) . . . . ?
C3A C7A C8A C9A -170.9(2) . . . . ?
C4A C5A C6A C1A 2.1(4) . . . . ?
C4A C3A C7A C8A -89.9(3) . . . . ?
C12B S2B C5B C6B 93.2(2) . . . . ?
C12B S2B C5B C4B -85.8(2) . . . . ?
C7B C3B C4B Cl2B -3.8(3) . . . . ?
C7B C3B C4B C5B 177.2(2) . . . . ?
C7B C3B C2B Cl1B 0.5(3) . . . . ?
C7B C3B C2B C1B -179.7(2) . . . . ?
C7B C8B C9B C10B -178.3(2) . . . . ?
C9B C8B C7B C3B 178.8(2) . . . . ?
C12A S2A C5A C6A 97.3(2) . . . . ?
C12A S2A C5A C4A -82.3(2) . . . . ?
C2B C3B C4B Cl2B 177.40(17) . . . . ?
C2B C3B C4B C5B -1.6(3) . . . . ?
C2B C3B C7B C8B 90.2(3) . . . . ?
C7A C3A C4A Cl2A -0.1(3) . . . . ?
C7A C3A C4A C5A 179.7(2) . . . . ?
C7A C8A C9A C10A 69.9(3) . . . . ?
C11B S1B C1B C6B -98.5(2) . . . . ?
C11B S1B C1B C2B 80.2(2) . . . . ?
C11A S1A C1A C6A -96.8(2) . . . . ?
C11A S1A C1A C2A 82.1(2) . . . . ?
